data_7202870
loop_
_publ_author_name
'Barbaz\'an, Paula'
'Carballo, Rosa'
'V\'azquez-L\'opez, Ezequiel M.'

_publ_section_title
;
 Synthesis and structure of 2-acetylpyridine-salicyloylhydrazone and
 its copper(ii) and zinc(ii) complexes. The effect of the metal
 coordination on the weak intermolecular interactions
;
_journal_issue 8
_journal_name_full CrystEngComm
_journal_page_first 668
_journal_paper_doi 10.1039/b703442c
_journal_volume 9
_journal_year 2007
_chemical_formula_sum 'C28 H24 N6 O4 Zn'
_chemical_formula_weight 573.90
_chemical_name_systematic
;
?
;
_space_group_IT_number 41
_symmetry_cell_setting orthorhombic
_symmetry_space_group_name_Hall 'A 2 -2ab'
_symmetry_space_group_name_H-M 'A b a 2'
_atom_sites_solution_hydrogens geom
_atom_sites_solution_primary direct
_atom_sites_solution_secondary difmap
_audit_creation_method SHELXL-97
_cell_angle_alpha 90.00
_cell_angle_beta 90.00
_cell_angle_gamma 90.00
_cell_formula_units_Z 4
_cell_length_a 12.598(4)
_cell_length_b 18.483(6)
_cell_length_c 10.818(4)
_cell_measurement_temperature 293(2)
_cell_volume 2519.0(15)
_computing_cell_refinement 'Bruker SMART'
_computing_data_collection 'Bruker SMART'
_computing_data_reduction 'Bruker SHELXTL'
_computing_molecular_graphics 'Bruker SHELXTL'
_computing_publication_material 'Bruker SHELXTL'
_computing_structure_refinement 'SHELXL-97 (Sheldrick, 1997)'
_computing_structure_solution 'SHELXS-97 (Sheldrick, 1990)'
_diffrn_ambient_temperature 293(2)
_diffrn_measured_fraction_theta_full 0.991
_diffrn_measured_fraction_theta_max 0.991
_diffrn_measurement_device_type 'CCD area detector'
_diffrn_measurement_method 'phi and omega scans'
_diffrn_radiation_monochromator graphite
_diffrn_radiation_source 'fine-focus sealed tube'
_diffrn_radiation_type MoK\a
_diffrn_radiation_wavelength 0.71073
_diffrn_reflns_av_R_equivalents 0.0721
_diffrn_reflns_av_sigmaI/netI 0.1056
_diffrn_reflns_limit_h_max 16
_diffrn_reflns_limit_h_min -9
_diffrn_reflns_limit_k_max 24
_diffrn_reflns_limit_k_min -24
_diffrn_reflns_limit_l_max 14
_diffrn_reflns_limit_l_min -14
_diffrn_reflns_number 8039
_diffrn_reflns_theta_full 28.01
_diffrn_reflns_theta_max 28.01
_diffrn_reflns_theta_min 2.20
_exptl_absorpt_coefficient_mu 1.023
_exptl_absorpt_correction_T_max 1.000000
_exptl_absorpt_correction_T_min 0.780641
_exptl_absorpt_correction_type multi-scan
_exptl_crystal_colour orange
_exptl_crystal_density_diffrn 1.513
_exptl_crystal_density_method 'not measured'
_exptl_crystal_description prism
_exptl_crystal_F_000 1184
_exptl_crystal_size_max 0.29
_exptl_crystal_size_mid 0.19
_exptl_crystal_size_min 0.19
_refine_diff_density_max 0.490
_refine_diff_density_min -0.280
_refine_diff_density_rms 0.046
_refine_ls_abs_structure_details 'Flack H D (1983), Acta Cryst. A39, 876-881'
_refine_ls_abs_structure_Flack 0.068(18)
_refine_ls_extinction_method none
_refine_ls_goodness_of_fit_ref 0.889
_refine_ls_hydrogen_treatment constr
_refine_ls_matrix_type full
_refine_ls_number_parameters 178
_refine_ls_number_reflns 2948
_refine_ls_number_restraints 1
_refine_ls_restrained_S_all 0.888
_refine_ls_R_factor_all 0.1166
_refine_ls_R_factor_gt 0.0512
_refine_ls_shift/su_max 0.000
_refine_ls_shift/su_mean 0.000
_refine_ls_structure_factor_coef Fsqd
_refine_ls_weighting_details 'calc w=1/[\s^2^(Fo^2^)+(0.0187P)^2^+0.0000P] where P=(Fo^2^+2Fc^2^)/3'
_refine_ls_weighting_scheme calc
_refine_ls_wR_factor_gt 0.0691
_refine_ls_wR_factor_ref 0.0788
_reflns_number_gt 1533
_reflns_number_total 2948
_reflns_threshold_expression >2sigma(I)
_cod_data_source_file b703442c.txt
_cod_data_source_block '[Zn(HL)2]'
_cod_depositor_comments
;
The following automatic conversions were performed:
'_symmetry_cell_setting' value 'Orthorhombic' changed to 'orthorhombic'
according to '/home/saulius/struct/CIF-dictionaries/cif_core.dic'
dictionary named 'cif_core.dic' version 2.4.1 from 2010-06-29.

Automatic conversion script
Id: cif_fix_enum 1527 2010-12-29 10:47:43Z saulius 
;
_cod_original_cell_volume 2518.9(15)
_cod_original_sg_symbol_H-M Aba2
_cod_database_code 7202870

loop_
_symmetry_equiv_pos_as_xyz
'x, y, z'
'-x, -y, z'
'-x+1/2, y, z+1/2'
'x+1/2, -y, z+1/2'
'x, y+1/2, z+1/2'
'-x, -y+1/2, z+1/2'
'-x+1/2, y+1/2, z+1'
'x+1/2, -y+1/2, z+1'

loop_
_atom_site_label
_atom_site_type_symbol
_atom_site_fract_x
_atom_site_fract_y
_atom_site_fract_z
_atom_site_U_iso_or_equiv
_atom_site_adp_type
_atom_site_occupancy
_atom_site_symmetry_multiplicity
_atom_site_calc_flag
_atom_site_refinement_flags
_atom_site_disorder_assembly
_atom_site_disorder_group
Zn Zn 0.0000 0.0000 0.27776(8) 0.05165(19) Uani 1 2 d S . .
O1 O -0.0093(2) 0.08675(16) 0.4089(3) 0.0610(8) Uani 1 1 d . . .
O2 O 0.2863(3) 0.1637(2) 0.5313(4) 0.0944(13) Uani 1 1 d . . .
H2 H 0.2732 0.1374 0.4723 0.113 Uiso 1 1 calc R . .
N1 N 0.1731(3) 0.08986(18) 0.3845(3) 0.0511(10) Uani 1 1 d . . .
N2 N 0.1540(2) 0.03989(19) 0.2936(5) 0.0522(10) Uani 1 1 d . . .
N3 N 0.0883(3) -0.0571(2) 0.1364(3) 0.0510(10) Uani 1 1 d . . .
C1 C 0.0818(3) 0.1108(2) 0.4372(4) 0.0467(11) Uani 1 1 d . . .
C2 C 0.0941(3) 0.1659(2) 0.5371(4) 0.0499(12) Uani 1 1 d . . .
C3 C 0.1943(4) 0.1869(3) 0.5823(5) 0.0670(15) Uani 1 1 d . . .
C4 C 0.1991(4) 0.2334(3) 0.6842(5) 0.0858(18) Uani 1 1 d . . .
H4 H 0.2648 0.2473 0.7155 0.103 Uiso 1 1 calc R . .
C5 C 0.1098(4) 0.2583(3) 0.7373(5) 0.0835(19) Uani 1 1 d . . .
H5 H 0.1147 0.2886 0.8057 0.100 Uiso 1 1 calc R . .
C6 C 0.0112(5) 0.2399(3) 0.6926(5) 0.0782(15) Uani 1 1 d . . .
H6 H -0.0498 0.2588 0.7288 0.094 Uiso 1 1 calc R . .
C7 C 0.0038(4) 0.1935(2) 0.5944(4) 0.0652(12) Uani 1 1 d . . .
H7 H -0.0629 0.1802 0.5654 0.078 Uiso 1 1 calc R . .
C8 C 0.2289(3) 0.0109(2) 0.2300(4) 0.0562(13) Uani 1 1 d . . .
C9 C 0.1934(4) -0.0402(3) 0.1348(4) 0.0542(12) Uani 1 1 d . . .
C10 C 0.2618(5) -0.0698(2) 0.0480(6) 0.0728(17) Uani 1 1 d . . .
H10 H 0.3341 -0.0596 0.0493 0.087 Uiso 1 1 calc R . .
C11 C 0.2188(4) -0.1146(3) -0.0400(5) 0.0760(16) Uani 1 1 d . . .
H11 H 0.2627 -0.1334 -0.1013 0.091 Uiso 1 1 calc R . .
C12 C 0.1122(5) -0.1326(3) -0.0404(5) 0.0809(17) Uani 1 1 d . . .
H12 H 0.0833 -0.1638 -0.0988 0.097 Uiso 1 1 calc R . .
C13 C 0.0507(4) -0.1009(3) 0.0525(5) 0.0749(16) Uani 1 1 d . . .
H13 H -0.0214 -0.1117 0.0547 0.090 Uiso 1 1 d R . .
C14 C 0.3455(3) 0.0285(2) 0.2504(6) 0.0768(19) Uani 1 1 d . . .
H14A H 0.3735 -0.0019 0.3146 0.115 Uiso 1 1 d R . .
H14B H 0.3842 0.0202 0.1752 0.115 Uiso 1 1 d R . .
H14C H 0.3526 0.0783 0.2742 0.115 Uiso 1 1 d R . .

loop_
_atom_site_aniso_label
_atom_site_aniso_U_11
_atom_site_aniso_U_22
_atom_site_aniso_U_33
_atom_site_aniso_U_23
_atom_site_aniso_U_13
_atom_site_aniso_U_12
Zn 0.0302(3) 0.0744(4) 0.0504(3) 0.000 0.000 -0.0019(4)
O1 0.0317(17) 0.087(2) 0.065(2) -0.0112(17) 0.0001(18) -0.0146(16)
O2 0.047(3) 0.108(3) 0.128(3) -0.028(3) -0.014(3) -0.006(2)
N1 0.047(2) 0.047(2) 0.059(3) -0.004(2) -0.0004(19) -0.0022(18)
N2 0.0348(19) 0.064(2) 0.058(3) 0.016(3) 0.002(2) 0.0033(16)
N3 0.046(3) 0.053(2) 0.054(3) 0.009(2) 0.008(2) 0.006(2)
C1 0.044(3) 0.050(3) 0.047(3) 0.009(2) -0.003(2) -0.005(2)
C2 0.040(3) 0.058(3) 0.053(3) 0.005(3) -0.007(2) -0.012(2)
C3 0.051(3) 0.069(4) 0.082(4) -0.005(3) -0.011(3) 0.000(3)
C4 0.055(4) 0.106(5) 0.096(5) -0.023(4) -0.024(3) -0.013(3)
C5 0.089(4) 0.075(4) 0.087(5) -0.021(3) -0.010(3) -0.020(3)
C6 0.057(3) 0.096(4) 0.082(3) -0.022(3) -0.001(3) -0.016(3)
C7 0.045(3) 0.079(3) 0.072(3) -0.011(3) -0.003(3) -0.016(3)
C8 0.036(2) 0.062(3) 0.070(4) 0.012(3) 0.008(2) -0.002(2)
C9 0.048(3) 0.053(3) 0.061(3) 0.013(3) 0.008(3) 0.010(2)
C10 0.071(4) 0.064(3) 0.084(5) 0.014(4) 0.021(4) 0.028(3)
C11 0.086(4) 0.066(4) 0.075(4) 0.010(3) 0.028(4) 0.029(3)
C12 0.099(5) 0.073(4) 0.070(4) -0.014(3) 0.007(4) 0.024(4)
C13 0.068(4) 0.085(4) 0.071(4) 0.006(4) -0.005(3) 0.005(3)
C14 0.031(2) 0.081(3) 0.119(6) 0.018(3) 0.003(3) 0.0021(19)

loop_
_atom_type_symbol
_atom_type_description
_atom_type_scat_dispersion_real
_atom_type_scat_dispersion_imag
_atom_type_scat_source
C C 0.0033 0.0016 'International Tables Vol C Tables 4.2.6.8 and 6.1.1.4'
H H 0.0000 0.0000 'International Tables Vol C Tables 4.2.6.8 and 6.1.1.4'
N N 0.0061 0.0033 'International Tables Vol C Tables 4.2.6.8 and 6.1.1.4'
O O 0.0106 0.0060 'International Tables Vol C Tables 4.2.6.8 and 6.1.1.4'
Zn Zn 0.2839 1.4301 'International Tables Vol C Tables 4.2.6.8 and 6.1.1.4'

loop_
_geom_angle_atom_site_label_1
_geom_angle_atom_site_label_2
_geom_angle_atom_site_label_3
_geom_angle
_geom_angle_site_symmetry_1
_geom_angle_site_symmetry_3
_geom_angle_publ_flag
N2 Zn N2 170.6(3) . 2 ?
N2 Zn O1 74.44(15) . . ?
N2 Zn O1 99.18(14) 2 . ?
N2 Zn O1 99.17(14) . 2 ?
N2 Zn O1 74.44(15) 2 2 ?
O1 Zn O1 97.15(16) . 2 ?
N2 Zn N3 75.64(18) . . ?
N2 Zn N3 111.36(16) 2 . ?
O1 Zn N3 149.28(12) . . ?
O1 Zn N3 94.29(12) 2 . ?
N2 Zn N3 111.36(16) . 2 ?
N2 Zn N3 75.64(18) 2 2 ?
O1 Zn N3 94.29(12) . 2 ?
O1 Zn N3 149.28(12) 2 2 ?
N3 Zn N3 90.2(2) . 2 ?
C1 O1 Zn 111.8(3) . . ?
C1 N1 N2 110.4(4) . . ?
C8 N2 N1 122.4(4) . . ?
C8 N2 Zn 119.5(3) . . ?
N1 N2 Zn 117.5(3) . . ?
C13 N3 C9 119.1(4) . . ?
C13 N3 Zn 127.4(4) . . ?
C9 N3 Zn 113.4(3) . . ?
O1 C1 N1 124.9(4) . . ?
O1 C1 C2 120.5(4) . . ?
N1 C1 C2 114.6(4) . . ?
C7 C2 C3 118.5(5) . . ?
C7 C2 C1 119.2(4) . . ?
C3 C2 C1 122.2(4) . . ?
O2 C3 C4 118.5(5) . . ?
O2 C3 C2 122.6(5) . . ?
C4 C3 C2 118.8(5) . . ?
C5 C4 C3 120.6(5) . . ?
C4 C5 C6 121.5(6) . . ?
C7 C6 C5 119.3(6) . . ?
C6 C7 C2 121.3(5) . . ?
N2 C8 C9 114.9(4) . . ?
N2 C8 C14 122.9(4) . . ?
C9 C8 C14 122.3(4) . . ?
N3 C9 C10 121.5(5) . . ?
N3 C9 C8 115.8(4) . . ?
C10 C9 C8 122.7(5) . . ?
C11 C10 C9 117.5(6) . . ?
C10 C11 C12 122.0(5) . . ?
C11 C12 C13 115.8(5) . . ?
N3 C13 C12 124.0(5) . . ?

loop_
_geom_bond_atom_site_label_1
_geom_bond_atom_site_label_2
_geom_bond_distance
_geom_bond_site_symmetry_2
_geom_bond_publ_flag
Zn N2 2.082(3) . ?
Zn N2 2.082(3) 2 ?
Zn O1 2.144(3) . ?
Zn O1 2.144(3) 2 ?
Zn N3 2.166(4) . ?
Zn N3 2.166(4) 2 ?
O1 C1 1.268(4) . ?
O2 C3 1.353(5) . ?
N1 C1 1.341(5) . ?
N1 N2 1.371(5) . ?
N2 C8 1.286(5) . ?
N3 C13 1.306(6) . ?
N3 C9 1.360(5) . ?
C1 C2 1.493(6) . ?
C2 C7 1.393(6) . ?
C2 C3 1.408(6) . ?
C3 C4 1.400(7) . ?
C4 C5 1.345(6) . ?
C5 C6 1.375(7) . ?
C6 C7 1.368(6) . ?
C8 C9 1.467(6) . ?
C8 C14 1.521(5) . ?
C9 C10 1.387(6) . ?
C10 C11 1.373(7) . ?
C11 C12 1.384(7) . ?
C12 C13 1.397(7) . ?

loop_
_geom_hbond_atom_site_label_D
_geom_hbond_atom_site_label_H
_geom_hbond_atom_site_label_A
_geom_hbond_distance_DH
_geom_hbond_distance_HA
_geom_hbond_distance_DA
_geom_hbond_angle_DHA
_geom_hbond_site_symmetry_A
O2 H2 N1 0.82 1.81 2.533(5) 147.0 .
C10 H10 O1 0.93 2.54 3.267(7) 135.4 4_554
